data_4074157
loop_
_publ_author_name
'Son, Seung Uk'
'Reingold, Jeffrey A.'
'Carpenter, Gene B.'
'Czech, Paul T.'
'Sweigart, Dwight A.'

_publ_section_title
;
 Charge-Assisted Hydrogen Bonding and Other Noncovalent Interactions in
 the Self-Assembly of the Organometallic Building Block
 [(\h6-hydroquinone)Rh(P(OPh)3)2]+with a Range of Counteranions
;
_journal_issue 22
_journal_name_full Organometallics
_journal_page_first 5276
_journal_paper_doi 10.1021/om0604425
_journal_volume 25
_journal_year 2006
_chemical_formula_sum 'C48 H40 B F4 O8 P2 Rh'
_chemical_formula_weight 996.46
_chemical_name_systematic
; 
 ? 
;
_space_group_IT_number 13
_symmetry_space_group_name_Hall '-P 2yc'
_symmetry_space_group_name_H-M 'P 1 2/c 1'
_atom_sites_solution_hydrogens geom
_atom_sites_solution_primary direct
_atom_sites_solution_secondary difmap
_audit_creation_method SHELXL-97
_cell_angle_alpha 90.00
_cell_angle_beta 105.502(5)
_cell_angle_gamma 90.00
_cell_formula_units_Z 4
_cell_length_a 17.960(5)
_cell_length_b 11.306(3)
_cell_length_c 23.267(7)
_cell_measurement_temperature 100(2)
_cell_volume 4553(2)
_computing_structure_refinement 'SHELXL-97 (Sheldrick, 1997)'
_computing_structure_solution 'SHELXS-97 (Sheldrick, 1990)'
_diffrn_ambient_temperature 100(2)
_diffrn_measured_fraction_theta_full 0.998
_diffrn_measured_fraction_theta_max 0.998
_diffrn_radiation_monochromator graphite
_diffrn_radiation_source 'fine-focus sealed tube'
_diffrn_radiation_type MoK\a
_diffrn_radiation_wavelength 0.71073
_diffrn_reflns_av_R_equivalents 0.2268
_diffrn_reflns_av_sigmaI/netI 0.2103
_diffrn_reflns_limit_h_max 19
_diffrn_reflns_limit_h_min -19
_diffrn_reflns_limit_k_max 12
_diffrn_reflns_limit_k_min -12
_diffrn_reflns_limit_l_max 25
_diffrn_reflns_limit_l_min -25
_diffrn_reflns_number 35882
_diffrn_reflns_theta_full 23.25
_diffrn_reflns_theta_max 23.25
_diffrn_reflns_theta_min 1.82
_exptl_absorpt_coefficient_mu 0.515
_exptl_absorpt_correction_T_max 0.9489
_exptl_absorpt_correction_T_min 0.9314
_exptl_crystal_density_diffrn 1.454
_exptl_crystal_density_method 'not measured'
_exptl_crystal_F_000 2032
_exptl_crystal_size_max 0.14
_exptl_crystal_size_mid 0.14
_exptl_crystal_size_min 0.10
_refine_diff_density_max 1.077
_refine_diff_density_min -1.365
_refine_diff_density_rms 0.153
_refine_ls_extinction_method none
_refine_ls_goodness_of_fit_ref 1.067
_refine_ls_hydrogen_treatment mixed
_refine_ls_matrix_type full
_refine_ls_number_parameters 618
_refine_ls_number_reflns 6529
_refine_ls_number_restraints 730
_refine_ls_restrained_S_all 1.019
_refine_ls_R_factor_all 0.1886
_refine_ls_R_factor_gt 0.1212
_refine_ls_shift/su_max 0.001
_refine_ls_shift/su_mean 0.000
_refine_ls_structure_factor_coef Fsqd
_refine_ls_weighting_details 'calc w=1/[\s^2^(Fo^2^)+(0.1443P)^2^+16.7839P] where P=(Fo^2^+2Fc^2^)/3'
_refine_ls_weighting_scheme calc
_refine_ls_wR_factor_gt 0.2917
_refine_ls_wR_factor_ref 0.3183
_reflns_number_gt 3434
_reflns_number_total 6529
_reflns_threshold_expression >2sigma(I)
_cod_data_source_file om0604425si20060816_092107.cif
_cod_data_source_block ss44
_cod_database_code 4074157

loop_
_symmetry_equiv_pos_as_xyz
'x, y, z'
'-x, y, -z+1/2'
'-x, -y, -z'
'x, -y, z-1/2'

loop_
_atom_site_label
_atom_site_type_symbol
_atom_site_fract_x
_atom_site_fract_y
_atom_site_fract_z
_atom_site_U_iso_or_equiv
_atom_site_adp_type
_atom_site_occupancy
_atom_site_symmetry_multiplicity
_atom_site_calc_flag
_atom_site_refinement_flags
_atom_site_disorder_assembly
_atom_site_disorder_group
Rh1 Rh 0.19937(7) 0.11392(11) 0.26333(5) 0.0343(4) Uani 1 1 d U . .
O1 O 0.0886(6) 0.3533(9) 0.2732(5) 0.047(3) Uani 1 1 d U . .
H1 H 0.0464 0.3830 0.2540 0.070 Uiso 1 1 calc R . .
C1 C 0.0913(9) 0.2420(15) 0.2580(7) 0.045(3) Uani 1 1 d U . .
C2 C 0.1028(9) 0.1522(12) 0.3037(8) 0.038(3) Uani 1 1 d U . .
H2 H 0.1154 0.1759 0.3444 0.046 Uiso 1 1 calc R . .
C3 C 0.0957(9) 0.0297(14) 0.2900(7) 0.040(3) Uani 1 1 d U . .
H3 H 0.0958 -0.0264 0.3204 0.049 Uiso 1 1 calc R . .
C4 C 0.0887(9) -0.0078(14) 0.2324(7) 0.037(3) Uani 1 1 d U . .
C5 C 0.0916(8) 0.0772(12) 0.1892(7) 0.034(3) Uani 1 1 d U . .
H5 H 0.0969 0.0517 0.1516 0.041 Uiso 1 1 calc R . .
C6 C 0.0869(8) 0.2008(13) 0.1998(6) 0.028(4) Uiso 1 1 d U . .
H6 H 0.0809 0.2554 0.1679 0.033 Uiso 1 1 calc R . .
C7 C 0.0828(9) -0.1355(14) 0.2168(7) 0.039(4) Uani 1 1 d U . .
C8 C 0.1064(9) -0.2234(16) 0.2618(7) 0.045(4) Uani 1 1 d U . .
H8 H 0.1291 -0.1993 0.3018 0.054 Uiso 1 1 calc R . .
C9 C 0.0976(9) -0.3408(15) 0.2491(7) 0.041(4) Uani 1 1 d U . .
H9 H 0.1160 -0.3997 0.2786 0.049 Uiso 1 1 calc R . .
C10 C 0.0611(9) -0.3686(14) 0.1922(7) 0.039(4) Uani 1 1 d U . .
C11 C 0.0353(9) -0.2957(15) 0.1461(7) 0.041(4) Uani 1 1 d U . .
H11 H 0.0102 -0.3237 0.1072 0.049 Uiso 1 1 calc R . .
C12 C 0.0477(9) -0.1759(15) 0.1588(7) 0.040(4) Uani 1 1 d U . .
H12 H 0.0320 -0.1200 0.1274 0.048 Uiso 1 1 calc R . .
O2 O 0.0508(6) -0.4969(10) 0.1810(5) 0.052(3) Uani 1 1 d U . .
H2A H 0.0253 -0.5083 0.1455 0.078 Uiso 1 1 calc R . .
P1 P 0.2816(2) 0.0696(3) 0.21347(17) 0.0261(9) Uani 1 1 d U . .
O3 O 0.3247(5) 0.1763(8) 0.1903(4) 0.030(2) Uani 1 1 d U . .
C13 C 0.2796(10) 0.2766(13) 0.1657(7) 0.035(3) Uani 1 1 d U . .
C14 C 0.2260(9) 0.2700(13) 0.1106(7) 0.034(3) Uani 1 1 d U . .
H14 H 0.2179 0.1985 0.0883 0.041 Uiso 1 1 calc R . .
C15 C 0.1841(9) 0.3725(13) 0.0890(7) 0.041(4) Uani 1 1 d U . .
H15 H 0.1463 0.3700 0.0516 0.049 Uiso 1 1 calc R . .
C16 C 0.1960(11) 0.4740(13) 0.1197(8) 0.047(4) Uani 1 1 d U . .
H16 H 0.1662 0.5416 0.1038 0.056 Uiso 1 1 calc R . .
C17 C 0.2527(11) 0.4830(15) 0.1760(8) 0.054(4) Uani 1 1 d U . .
H17 H 0.2619 0.5554 0.1974 0.065 Uiso 1 1 calc R . .
C18 C 0.2943(11) 0.3792(14) 0.1981(7) 0.051(4) Uani 1 1 d U . .
H18 H 0.3324 0.3804 0.2354 0.061 Uiso 1 1 calc R . .
O4 O 0.2361(6) -0.0053(8) 0.1539(4) 0.030(2) Uani 1 1 d U . .
C19 C 0.2724(9) -0.0681(13) 0.1194(6) 0.031(3) Uani 1 1 d U . .
C20 C 0.3366(8) -0.0259(11) 0.1027(6) 0.023(3) Uani 1 1 d U . .
H20 H 0.3573 0.0498 0.1156 0.028 Uiso 1 1 calc R . .
C21 C 0.3699(9) -0.0951(11) 0.0673(6) 0.030(3) Uani 1 1 d U . .
H21 H 0.4123 -0.0656 0.0545 0.036 Uiso 1 1 calc R . .
C22 C 0.3402(10) -0.2122(12) 0.0498(6) 0.035(4) Uani 1 1 d U . .
H22 H 0.3640 -0.2615 0.0268 0.042 Uiso 1 1 calc R . .
C23 C 0.2769(10) -0.2510(13) 0.0672(7) 0.042(4) Uani 1 1 d U . .
H23 H 0.2565 -0.3274 0.0551 0.050 Uiso 1 1 calc R . .
C24 C 0.2417(9) -0.1802(13) 0.1023(7) 0.038(4) Uani 1 1 d U . .
H24 H 0.1982 -0.2081 0.1142 0.046 Uiso 1 1 calc R . .
O5 O 0.3603(5) -0.0042(8) 0.2382(4) 0.031(2) Uani 1 1 d U . .
C25 C 0.3642(9) -0.1078(13) 0.2723(6) 0.034(3) Uani 1 1 d U . .
C26 C 0.3058(10) -0.1822(13) 0.2668(7) 0.040(4) Uani 1 1 d U . .
H26 H 0.2576 -0.1667 0.2388 0.048 Uiso 1 1 calc R . .
C27 C 0.3154(10) -0.2851(12) 0.3028(7) 0.045(4) Uani 1 1 d U . .
H27 H 0.2738 -0.3386 0.3000 0.054 Uiso 1 1 calc R . .
C28 C 0.3885(11) -0.3061(15) 0.3430(8) 0.054(5) Uani 1 1 d U . .
H28 H 0.3960 -0.3740 0.3680 0.065 Uiso 1 1 calc R . .
C29 C 0.4476(11) -0.2311(13) 0.3463(7) 0.047(4) Uani 1 1 d U . .
H29 H 0.4970 -0.2486 0.3721 0.056 Uiso 1 1 calc R . .
C30 C 0.4370(9) -0.1264(13) 0.3117(7) 0.039(4) Uani 1 1 d U . .
H30 H 0.4777 -0.0710 0.3151 0.046 Uiso 1 1 calc R . .
P2 P 0.2898(2) 0.1719(4) 0.33902(18) 0.0317(10) Uani 1 1 d U . .
O6 O 0.3048(6) 0.3155(8) 0.3446(4) 0.034(2) Uani 1 1 d U . .
C31 C 0.3038(9) 0.3870(13) 0.3944(6) 0.034(3) Uani 1 1 d U . .
C32 C 0.2360(10) 0.4243(13) 0.4017(7) 0.039(4) Uani 1 1 d U . .
H32 H 0.1889 0.4039 0.3736 0.047 Uiso 1 1 calc R . .
C33 C 0.2360(10) 0.4952(13) 0.4525(7) 0.044(4) Uani 1 1 d U . .
H33 H 0.1884 0.5179 0.4598 0.053 Uiso 1 1 calc R . .
C34 C 0.3041(10) 0.5304(13) 0.4906(7) 0.044(4) Uani 1 1 d U . .
H34 H 0.3041 0.5807 0.5233 0.052 Uiso 1 1 calc R . .
C35 C 0.3726(10) 0.4926(12) 0.4812(7) 0.038(4) Uani 1 1 d U . .
H35 H 0.4202 0.5177 0.5072 0.046 Uiso 1 1 calc R . .
C36 C 0.3723(10) 0.4173(13) 0.4334(7) 0.041(4) Uani 1 1 d U . .
H36 H 0.4195 0.3875 0.4282 0.050 Uiso 1 1 calc R . .
O7 O 0.3742(6) 0.1245(9) 0.3425(4) 0.035(2) Uani 1 1 d U . .
C37 C 0.4431(9) 0.1584(12) 0.3841(7) 0.029(3) Uani 1 1 d U . .
C38 C 0.4561(9) 0.1271(13) 0.4431(6) 0.034(3) Uani 1 1 d U . .
H38 H 0.4183 0.0843 0.4563 0.040 Uiso 1 1 calc R . .
C39 C 0.5249(9) 0.1590(12) 0.4825(7) 0.035(3) Uani 1 1 d U . .
H39 H 0.5359 0.1358 0.5231 0.042 Uiso 1 1 calc R . .
C40 C 0.5787(9) 0.2258(12) 0.4626(7) 0.034(3) Uani 1 1 d U . .
H40 H 0.6260 0.2484 0.4898 0.041 Uiso 1 1 calc R . .
C41 C 0.5634(9) 0.2582(12) 0.4046(7) 0.033(3) Uani 1 1 d U . .
H41 H 0.6003 0.3045 0.3920 0.040 Uiso 1 1 calc R . .
C42 C 0.4949(9) 0.2258(12) 0.3626(7) 0.030(3) Uani 1 1 d U . .
H42 H 0.4843 0.2483 0.3219 0.036 Uiso 1 1 calc R . .
O8 O 0.2768(6) 0.1496(8) 0.4030(4) 0.034(2) Uani 1 1 d U . .
C43 C 0.2449(9) 0.0443(14) 0.4194(6) 0.036(3) Uani 1 1 d U . .
C44 C 0.2689(10) -0.0644(14) 0.4031(7) 0.041(4) Uani 1 1 d U . .
H44 H 0.3079 -0.0704 0.3826 0.049 Uiso 1 1 calc R . .
C45 C 0.2329(10) -0.1640(14) 0.4184(7) 0.046(4) Uani 1 1 d U . .
H45 H 0.2479 -0.2396 0.4077 0.055 Uiso 1 1 calc R . .
C46 C 0.1779(11) -0.1583(17) 0.4476(7) 0.054(4) Uani 1 1 d U . .
H46 H 0.1542 -0.2277 0.4576 0.064 Uiso 1 1 calc R . .
C47 C 0.1568(11) -0.0458(18) 0.4627(7) 0.057(5) Uani 1 1 d U . .
H47 H 0.1186 -0.0402 0.4840 0.069 Uiso 1 1 calc R . .
C48 C 0.1877(10) 0.0552(17) 0.4486(7) 0.051(4) Uani 1 1 d U . .
H48 H 0.1710 0.1304 0.4584 0.062 Uiso 1 1 calc R . .
B1 B 0.0379(11) 0.3570(15) 0.4615(8) 0.045(7) Uani 0.514(12) 1 d PDU A 1
F1 F 0.025(2) 0.2613(17) 0.4238(12) 0.194(19) Uani 0.514(12) 1 d PDU A 1
F2 F -0.0165(15) 0.359(3) 0.4936(13) 0.195(17) Uani 0.514(12) 1 d PDU A 1
F3 F 0.1096(12) 0.3461(19) 0.5012(9) 0.111(9) Uani 0.514(12) 1 d PDU A 1
F4 F 0.0323(9) 0.4605(12) 0.4289(6) 0.049(5) Uani 0.514(12) 1 d PDU A 1
B2 B 0.0140(10) 0.1748(15) 0.4770(7) 0.049(7) Uani 0.486(12) 1 d PDU A 2
F5 F 0.0491(12) 0.2245(16) 0.4369(8) 0.060(7) Uani 0.486(12) 1 d PDU A 2
F6 F -0.0273(12) 0.2592(18) 0.4981(10) 0.089(8) Uani 0.486(12) 1 d PDU A 2
F7 F 0.0705(10) 0.1294(14) 0.5244(7) 0.054(6) Uani 0.486(12) 1 d PDU A 2
F8 F -0.0350(11) 0.0862(18) 0.4496(8) 0.088(8) Uani 0.486(12) 1 d PDU A 2

loop_
_atom_site_aniso_label
_atom_site_aniso_U_11
_atom_site_aniso_U_22
_atom_site_aniso_U_33
_atom_site_aniso_U_23
_atom_site_aniso_U_13
_atom_site_aniso_U_12
Rh1 0.0357(7) 0.0380(8) 0.0309(7) -0.0011(7) 0.0121(5) -0.0029(7)
O1 0.037(6) 0.046(6) 0.057(8) -0.006(5) 0.011(6) 0.021(5)
C1 0.039(7) 0.049(6) 0.042(9) -0.002(5) 0.003(7) 0.003(6)
C2 0.036(7) 0.025(6) 0.057(8) -0.006(5) 0.016(6) 0.007(7)
C3 0.049(8) 0.032(6) 0.041(6) -0.022(6) 0.014(7) -0.031(7)
C4 0.039(7) 0.048(6) 0.027(7) 0.002(4) 0.016(7) -0.005(6)
C5 0.030(6) 0.026(7) 0.047(6) 0.007(5) 0.012(5) -0.005(7)
C7 0.049(10) 0.036(6) 0.039(7) -0.004(5) 0.025(7) -0.017(7)
C8 0.044(11) 0.059(7) 0.033(8) 0.002(6) 0.013(7) -0.013(9)
C9 0.041(10) 0.047(7) 0.033(7) 0.011(6) 0.007(7) -0.010(8)
C10 0.036(9) 0.031(6) 0.050(8) 0.000(6) 0.008(7) 0.003(7)
C11 0.035(10) 0.060(7) 0.023(7) -0.005(6) 0.002(7) -0.010(8)
C12 0.049(10) 0.049(7) 0.027(7) 0.006(6) 0.019(7) -0.011(8)
O2 0.053(8) 0.051(6) 0.050(7) -0.008(5) 0.011(6) -0.014(6)
P1 0.034(2) 0.0157(19) 0.028(2) 0.0018(16) 0.0075(17) -0.0034(17)
O3 0.037(6) 0.014(4) 0.044(6) -0.001(4) 0.020(4) -0.003(4)
C13 0.055(10) 0.022(6) 0.033(8) 0.005(5) 0.023(6) -0.006(6)
C14 0.044(10) 0.019(7) 0.038(8) 0.009(6) 0.011(6) 0.000(6)
C15 0.045(10) 0.032(8) 0.053(9) 0.009(6) 0.026(7) 0.000(7)
C16 0.074(12) 0.016(7) 0.062(10) 0.020(7) 0.039(7) 0.012(8)
C17 0.082(14) 0.030(8) 0.061(10) -0.006(8) 0.037(8) 0.008(8)
C18 0.086(13) 0.028(7) 0.041(9) -0.008(6) 0.020(8) 0.010(8)
O4 0.043(6) 0.015(5) 0.033(6) -0.006(4) 0.009(4) -0.002(4)
C19 0.038(8) 0.027(7) 0.024(8) -0.002(6) 0.003(6) 0.015(6)
C20 0.036(6) 0.002(5) 0.025(6) 0.000(5) -0.003(5) 0.001(5)
C21 0.039(7) 0.013(6) 0.037(7) 0.000(5) 0.007(5) 0.004(5)
C22 0.066(11) 0.012(7) 0.028(9) -0.005(6) 0.017(8) 0.001(7)
C23 0.065(11) 0.014(8) 0.048(10) -0.015(7) 0.019(8) -0.009(7)
C24 0.042(10) 0.027(7) 0.047(10) -0.014(7) 0.012(7) -0.006(6)
O5 0.035(5) 0.019(5) 0.039(6) 0.002(4) 0.012(4) -0.002(4)
C25 0.047(8) 0.021(7) 0.035(9) 0.004(6) 0.011(6) -0.005(6)
C26 0.044(8) 0.021(8) 0.055(10) 0.007(7) 0.014(7) 0.001(6)
C27 0.062(9) 0.002(7) 0.067(12) 0.003(7) 0.010(8) -0.005(7)
C28 0.075(11) 0.035(10) 0.047(11) 0.019(8) 0.007(8) -0.012(8)
C29 0.067(10) 0.017(8) 0.045(10) 0.006(6) -0.004(8) -0.008(7)
C30 0.051(8) 0.017(7) 0.045(10) 0.001(6) 0.006(6) 0.004(7)
P2 0.039(2) 0.027(2) 0.033(2) -0.0005(18) 0.0164(19) -0.0030(19)
O6 0.048(7) 0.021(5) 0.035(6) 0.003(4) 0.014(5) 0.002(4)
C31 0.056(8) 0.015(7) 0.032(8) 0.007(5) 0.012(6) 0.003(7)
C32 0.049(8) 0.021(9) 0.047(9) 0.000(6) 0.009(7) 0.009(7)
C33 0.054(8) 0.025(9) 0.059(11) -0.002(7) 0.028(7) -0.005(8)
C34 0.056(9) 0.028(10) 0.051(10) -0.005(7) 0.021(7) -0.006(8)
C35 0.053(8) 0.016(8) 0.047(9) 0.003(6) 0.017(7) 0.004(7)
C36 0.044(7) 0.024(9) 0.057(10) -0.005(6) 0.014(7) -0.001(7)
O7 0.040(5) 0.032(6) 0.034(5) -0.008(5) 0.012(4) 0.011(5)
C37 0.039(6) 0.010(7) 0.038(7) -0.006(6) 0.010(5) 0.003(6)
C38 0.041(8) 0.029(9) 0.033(6) 0.003(7) 0.014(6) 0.003(7)
C39 0.053(9) 0.019(8) 0.031(8) -0.004(6) 0.009(6) 0.006(7)
C40 0.040(7) 0.026(7) 0.033(6) -0.018(5) 0.003(5) 0.001(5)
C41 0.036(8) 0.015(8) 0.054(8) 0.006(7) 0.021(6) 0.007(6)
C42 0.049(8) 0.014(8) 0.028(7) 0.007(6) 0.013(5) 0.006(6)
O8 0.045(6) 0.031(5) 0.029(5) -0.003(4) 0.015(4) -0.009(5)
C43 0.046(10) 0.034(6) 0.025(8) 0.002(7) 0.007(7) -0.021(7)
C44 0.050(11) 0.035(6) 0.035(10) 0.010(7) 0.008(7) -0.015(7)
C45 0.064(12) 0.021(7) 0.053(11) 0.006(8) 0.016(8) -0.007(7)
C46 0.059(12) 0.061(9) 0.036(11) 0.010(8) 0.005(8) -0.028(9)
C47 0.061(12) 0.078(10) 0.044(11) -0.016(10) 0.034(9) -0.030(9)
C48 0.065(12) 0.067(9) 0.029(10) -0.004(8) 0.023(8) -0.024(9)
B1 0.053(10) 0.029(9) 0.051(10) -0.001(7) 0.008(7) -0.005(9)
F1 0.31(5) 0.054(12) 0.16(3) -0.061(18) -0.04(2) 0.04(3)
F2 0.138(19) 0.34(5) 0.14(3) 0.03(3) 0.09(2) -0.04(3)
F3 0.100(14) 0.11(2) 0.096(18) 0.055(14) -0.026(12) 0.030(15)
F4 0.066(13) 0.030(9) 0.032(10) 0.010(7) -0.019(8) 0.023(9)
B2 0.06(3) 0.04(2) 0.04(2) 0.011(13) 0.010(10) -0.006(9)
F5 0.077(16) 0.035(14) 0.071(14) 0.030(11) 0.025(11) 0.001(10)
F6 0.081(19) 0.093(17) 0.10(2) 0.014(13) 0.031(14) 0.032(13)
F7 0.072(13) 0.044(12) 0.043(10) 0.005(8) 0.010(8) 0.007(9)
F8 0.088(16) 0.128(19) 0.052(14) -0.018(13) 0.023(10) -0.067(14)

loop_
_atom_type_symbol
_atom_type_description
_atom_type_scat_dispersion_real
_atom_type_scat_dispersion_imag
_atom_type_scat_source
C C 0.0033 0.0016 'International Tables Vol C Tables 4.2.6.8 and 6.1.1.4'
H H 0.0000 0.0000 'International Tables Vol C Tables 4.2.6.8 and 6.1.1.4'
B B 0.0013 0.0007 'International Tables Vol C Tables 4.2.6.8 and 6.1.1.4'
O O 0.0106 0.0060 'International Tables Vol C Tables 4.2.6.8 and 6.1.1.4'
F F 0.0171 0.0103 'International Tables Vol C Tables 4.2.6.8 and 6.1.1.4'
P P 0.1023 0.0942 'International Tables Vol C Tables 4.2.6.8 and 6.1.1.4'
Rh Rh -1.1178 0.9187 'International Tables Vol C Tables 4.2.6.8 and 6.1.1.4'

loop_
_geom_angle_atom_site_label_1
_geom_angle_atom_site_label_2
_geom_angle_atom_site_label_3
_geom_angle
P2 Rh1 P1 92.02(16)
P2 Rh1 C2 95.6(4)
P1 Rh1 C2 172.3(4)
P2 Rh1 C5 169.9(4)
P1 Rh1 C5 96.7(4)
C2 Rh1 C5 75.7(6)
P2 Rh1 C3 113.0(4)
P1 Rh1 C3 139.4(4)
C2 Rh1 C3 36.3(5)
C5 Rh1 C3 62.9(5)
P2 Rh1 C4 144.5(4)
P1 Rh1 C4 109.9(4)
C2 Rh1 C4 63.6(5)
C5 Rh1 C4 35.2(5)
C3 Rh1 C4 34.2(5)
P2 Rh1 C6 135.5(4)
P1 Rh1 C6 110.5(4)
C2 Rh1 C6 63.4(5)
C5 Rh1 C6 35.7(5)
C3 Rh1 C6 74.1(6)
C4 Rh1 C6 63.0(5)
P2 Rh1 C1 106.4(4)
P1 Rh1 C1 140.4(4)
C2 Rh1 C1 36.2(5)
C5 Rh1 C1 63.6(6)
C3 Rh1 C1 64.2(6)
C4 Rh1 C1 74.5(6)
C6 Rh1 C1 34.5(5)
O1 C1 C6 125.3(15)
O1 C1 C2 118.9(15)
C6 C1 C2 115.7(15)
O1 C1 Rh1 130.8(11)
C6 C1 Rh1 71.8(9)
C2 C1 Rh1 65.4(9)
C3 C2 C1 122.2(16)
C3 C2 Rh1 75.4(9)
C1 C2 Rh1 78.4(10)
C4 C3 C2 119.9(16)
C4 C3 Rh1 74.8(9)
C2 C3 Rh1 68.3(8)
C3 C4 C5 118.3(15)
C3 C4 C7 121.2(14)
C5 C4 C7 120.4(14)
C3 C4 Rh1 71.0(9)
C5 C4 Rh1 68.3(9)
C7 C4 Rh1 129.7(11)
C4 C5 C6 122.2(15)
C4 C5 Rh1 76.5(9)
C6 C5 Rh1 76.5(9)
C1 C6 C5 119.9(14)
C1 C6 Rh1 73.7(9)
C5 C6 Rh1 67.8(8)
C12 C7 C8 116.6(15)
C12 C7 C4 122.3(15)
C8 C7 C4 120.8(14)
C9 C8 C7 121.9(16)
C10 C9 C8 116.0(16)
C11 C10 C9 128.2(16)
C11 C10 O2 117.7(14)
C9 C10 O2 114.0(14)
C10 C11 C12 115.4(15)
C11 C12 C7 121.7(15)
O3 P1 O5 93.1(5)
O3 P1 O4 106.3(5)
O5 P1 O4 103.0(5)
O3 P1 Rh1 117.8(4)
O5 P1 Rh1 126.0(4)
O4 P1 Rh1 108.4(4)
C13 O3 P1 117.5(9)
C18 C13 C14 122.7(15)
C18 C13 O3 116.6(14)
C14 C13 O3 120.7(13)
C13 C14 C15 117.5(15)
C16 C15 C14 121.6(16)
C15 C16 C17 121.5(15)
C18 C17 C16 116.9(15)
C13 C18 C17 119.8(17)
C19 O4 P1 123.9(9)
O4 C19 C20 123.2(13)
O4 C19 C24 115.2(14)
C20 C19 C24 121.6(13)
C21 C20 C19 119.6(13)
C20 C21 C22 120.0(14)
C23 C22 C21 118.8(14)
C22 C23 C24 121.5(14)
C19 C24 C23 118.4(15)
C25 O5 P1 122.8(9)
C26 C25 C30 123.2(15)
C26 C25 O5 123.7(14)
C30 C25 O5 113.1(13)
C25 C26 C27 119.7(16)
C28 C27 C26 118.3(15)
C29 C28 C27 120.7(15)
C28 C29 C30 120.8(16)
C25 C30 C29 117.3(15)
O8 P2 O7 106.1(6)
O8 P2 O6 98.4(5)
O7 P2 O6 101.2(6)
O8 P2 Rh1 116.8(4)
O7 P2 Rh1 116.1(4)
O6 P2 Rh1 115.8(4)
C31 O6 P2 126.1(9)
C32 C31 C36 121.6(15)
C32 C31 O6 119.6(14)
C36 C31 O6 118.7(14)
C31 C32 C33 118.9(16)
C34 C33 C32 120.2(16)
C33 C34 C35 119.5(16)
C34 C35 C36 120.1(16)
C31 C36 C35 119.5(16)
C37 O7 P2 126.5(9)
C38 C37 C42 123.1(14)
C38 C37 O7 120.1(13)
C42 C37 O7 116.7(13)
C37 C38 C39 118.7(15)
C38 C39 C40 119.8(14)
C41 C40 C39 120.2(14)
C40 C41 C42 122.1(14)
C37 C42 C41 116.0(14)
C43 O8 P2 123.9(9)
C48 C43 C44 122.7(15)
C48 C43 O8 117.7(15)
C44 C43 O8 119.5(13)
C43 C44 C45 116.5(15)
C46 C45 C44 123.1(17)
C45 C46 C47 117.1(16)
C48 C47 C46 123.6(16)
C47 C48 C43 116.9(18)
F1 B1 F3 109.1(12)
F1 B1 F2 109.5(12)
F3 B1 F2 108.0(12)
F1 B1 F4 110.0(12)
F3 B1 F4 111.2(11)
F2 B1 F4 109.0(12)
F8 B2 F6 109.3(12)
F8 B2 F5 109.5(11)
F6 B2 F5 110.2(12)
F8 B2 F7 110.1(11)
F6 B2 F7 108.9(11)
F5 B2 F7 108.7(11)

loop_
_geom_bond_atom_site_label_1
_geom_bond_atom_site_label_2
_geom_bond_distance
Rh1 P2 2.154(4)
Rh1 P1 2.166(4)
Rh1 C2 2.226(15)
Rh1 C5 2.260(15)
Rh1 C3 2.319(15)
Rh1 C4 2.366(16)
Rh1 C6 2.373(14)
Rh1 C1 2.398(17)
O1 C1 1.311(18)
C1 C6 1.41(2)
C1 C2 1.45(2)
C2 C3 1.42(2)
C3 C4 1.38(2)
C4 C5 1.40(2)
C4 C7 1.48(2)
C5 C6 1.43(2)
C7 C12 1.41(2)
C7 C8 1.42(2)
C8 C9 1.36(2)
C9 C10 1.35(2)
C10 C11 1.33(2)
C10 O2 1.476(18)
C11 C12 1.39(2)
P1 O3 1.603(9)
P1 O5 1.610(10)
P1 O4 1.644(10)
O3 C13 1.422(17)
C13 C18 1.37(2)
C13 C14 1.38(2)
C14 C15 1.40(2)
C15 C16 1.34(2)
C16 C17 1.43(2)
C17 C18 1.41(2)
O4 C19 1.360(16)
C19 C20 1.40(2)
C19 C24 1.40(2)
C20 C21 1.382(19)
C21 C22 1.445(19)
C22 C23 1.38(2)
C23 C24 1.41(2)
O5 C25 1.406(17)
C25 C26 1.32(2)
C25 C30 1.40(2)
C26 C27 1.42(2)
C27 C28 1.41(2)
C28 C29 1.34(2)
C29 C30 1.42(2)
P2 O8 1.588(10)
P2 O7 1.589(10)
P2 O6 1.646(10)
O6 C31 1.418(17)
C31 C32 1.34(2)
C31 C36 1.36(2)
C32 C33 1.43(2)
C33 C34 1.36(2)
C34 C35 1.37(2)
C35 C36 1.40(2)
O7 C37 1.406(17)
C37 C38 1.374(19)
C37 C42 1.40(2)
C38 C39 1.38(2)
C39 C40 1.40(2)
C40 C41 1.353(19)
C41 C42 1.40(2)
O8 C43 1.417(16)
C43 C48 1.38(2)
C43 C44 1.39(2)
C44 C45 1.39(2)
C45 C46 1.34(2)
C46 C47 1.40(2)
C47 C48 1.35(2)
B1 F1 1.373(14)
B1 F3 1.374(14)
B1 F2 1.380(14)
B1 F4 1.383(14)
B2 F8 1.373(14)
B2 F6 1.377(14)
B2 F5 1.377(14)
B2 F7 1.382(14)

loop_
_geom_hbond_atom_site_label_D
_geom_hbond_atom_site_label_H
_geom_hbond_atom_site_label_A
_geom_hbond_distance_DH
_geom_hbond_distance_HA
_geom_hbond_distance_DA
_geom_hbond_angle_DHA
_geom_hbond_site_symmetry_A
O1 H1 O2 0.84 2.19 2.675(16) 116.4 1_565
O2 H2A F4 0.84 1.80 2.639(17) 176.7 2_545

loop_
_geom_torsion_atom_site_label_1
_geom_torsion_atom_site_label_2
_geom_torsion_atom_site_label_3
_geom_torsion_atom_site_label_4
_geom_torsion
P2 Rh1 C1 O1 31.1(16)
P1 Rh1 C1 O1 -83.2(16)
C2 Rh1 C1 O1 107.9(18)
C5 Rh1 C1 O1 -149.9(17)
C3 Rh1 C1 O1 139.1(17)
C4 Rh1 C1 O1 174.1(16)
C6 Rh1 C1 O1 -121(2)
P2 Rh1 C1 C6 152.4(8)
P1 Rh1 C1 C6 38.1(12)
C2 Rh1 C1 C6 -130.8(14)
C5 Rh1 C1 C6 -28.6(9)
C3 Rh1 C1 C6 -99.5(10)
C4 Rh1 C1 C6 -64.5(9)
P2 Rh1 C1 C2 -76.8(9)
P1 Rh1 C1 C2 168.9(7)
C5 Rh1 C1 C2 102.2(10)
C3 Rh1 C1 C2 31.2(9)
C4 Rh1 C1 C2 66.2(10)
C6 Rh1 C1 C2 130.8(14)
O1 C1 C2 C3 171.1(14)
C6 C1 C2 C3 -11(2)
Rh1 C1 C2 C3 -64.3(13)
O1 C1 C2 Rh1 -124.6(14)
C6 C1 C2 Rh1 53.0(13)
P2 Rh1 C2 C3 -121.8(9)
P1 Rh1 C2 C3 60(3)
C5 Rh1 C2 C3 63.4(10)
C4 Rh1 C2 C3 28.0(9)
C6 Rh1 C2 C3 99.4(11)
C1 Rh1 C2 C3 128.0(15)
P2 Rh1 C2 C1 110.1(9)
P1 Rh1 C2 C1 -68(3)
C5 Rh1 C2 C1 -64.6(10)
C3 Rh1 C2 C1 -128.0(15)
C4 Rh1 C2 C1 -100.0(10)
C6 Rh1 C2 C1 -28.6(9)
C1 C2 C3 C4 10(2)
Rh1 C2 C3 C4 -56.3(14)
C1 C2 C3 Rh1 65.8(14)
P2 Rh1 C3 C4 -161.7(9)
P1 Rh1 C3 C4 -38.1(13)
C2 Rh1 C3 C4 131.6(15)
C5 Rh1 C3 C4 28.4(9)
C6 Rh1 C3 C4 65.1(10)
C1 Rh1 C3 C4 100.5(11)
P2 Rh1 C3 C2 66.7(10)
P1 Rh1 C3 C2 -169.8(8)
C5 Rh1 C3 C2 -103.2(11)
C4 Rh1 C3 C2 -131.6(15)
C6 Rh1 C3 C2 -66.6(10)
C1 Rh1 C3 C2 -31.1(10)
C2 C3 C4 C5 2(2)
Rh1 C3 C4 C5 -50.9(13)
C2 C3 C4 C7 178.8(15)
Rh1 C3 C4 C7 125.6(14)
C2 C3 C4 Rh1 53.2(13)
P2 Rh1 C4 C3 29.9(14)
P1 Rh1 C4 C3 154.7(9)
C2 Rh1 C4 C3 -29.6(10)
C5 Rh1 C4 C3 -132.7(15)
C6 Rh1 C4 C3 -101.7(11)
C1 Rh1 C4 C3 -66.7(10)
P2 Rh1 C4 C5 162.5(7)
P1 Rh1 C4 C5 -72.6(9)
C2 Rh1 C4 C5 103.0(10)
C3 Rh1 C4 C5 132.7(15)
C6 Rh1 C4 C5 30.9(9)
C1 Rh1 C4 C5 65.9(10)
P2 Rh1 C4 C7 -85.3(14)
P1 Rh1 C4 C7 39.5(14)
C2 Rh1 C4 C7 -144.8(15)
C5 Rh1 C4 C7 112.1(17)
C3 Rh1 C4 C7 -115.2(18)
C6 Rh1 C4 C7 143.1(14)
C1 Rh1 C4 C7 178.1(14)
C3 C4 C5 C6 -12(2)
C7 C4 C5 C6 171.4(14)
Rh1 C4 C5 C6 -64.2(13)
C3 C4 C5 Rh1 52.2(13)
C7 C4 C5 Rh1 -124.3(14)
P2 Rh1 C5 C4 -95(2)
P1 Rh1 C5 C4 115.4(9)
C2 Rh1 C5 C4 -64.2(9)
C3 Rh1 C5 C4 -27.7(9)
C6 Rh1 C5 C4 -128.4(13)
C1 Rh1 C5 C4 -100.8(10)
P2 Rh1 C5 C6 33(3)
P1 Rh1 C5 C6 -116.3(8)
C2 Rh1 C5 C6 64.1(9)
C3 Rh1 C5 C6 100.7(10)
C4 Rh1 C5 C6 128.4(13)
C1 Rh1 C5 C6 27.6(8)
O1 C1 C6 C5 179.2(14)
C2 C1 C6 C5 2(2)
Rh1 C1 C6 C5 51.6(12)
O1 C1 C6 Rh1 127.6(17)
C2 C1 C6 Rh1 -49.9(12)
C4 C5 C6 C1 10(2)
Rh1 C5 C6 C1 -54.3(13)
C4 C5 C6 Rh1 64.3(13)
P2 Rh1 C6 C1 -39.3(11)
P1 Rh1 C6 C1 -155.1(8)
C2 Rh1 C6 C1 30.0(9)
C5 Rh1 C6 C1 132.9(14)
C3 Rh1 C6 C1 67.4(10)
C4 Rh1 C6 C1 102.4(10)
P2 Rh1 C6 C5 -172.2(7)
P1 Rh1 C6 C5 72.0(9)
C2 Rh1 C6 C5 -102.8(10)
C3 Rh1 C6 C5 -65.4(9)
C4 Rh1 C6 C5 -30.5(8)
C1 Rh1 C6 C5 -132.9(14)
C3 C4 C7 C12 155.6(15)
C5 C4 C7 C12 -28(2)
Rh1 C4 C7 C12 -114.0(16)
C3 C4 C7 C8 -19(2)
C5 C4 C7 C8 157.7(15)
Rh1 C4 C7 C8 71.8(18)
C12 C7 C8 C9 2(2)
C4 C7 C8 C9 176.3(15)
C7 C8 C9 C10 -4(2)
C8 C9 C10 C11 3(3)
C8 C9 C10 O2 -178.3(14)
C9 C10 C11 C12 0(3)
O2 C10 C11 C12 -178.8(13)
C10 C11 C12 C7 -2(2)
C8 C7 C12 C11 1(2)
C4 C7 C12 C11 -173.2(15)
P2 Rh1 P1 O3 -70.4(5)
C2 Rh1 P1 O3 107(3)
C5 Rh1 P1 O3 104.5(6)
C3 Rh1 P1 O3 159.8(8)
C4 Rh1 P1 O3 138.1(6)
C6 Rh1 P1 O3 70.5(6)
C1 Rh1 P1 O3 48.6(8)
P2 Rh1 P1 O5 46.8(5)
C2 Rh1 P1 O5 -135(3)
C5 Rh1 P1 O5 -138.3(6)
C3 Rh1 P1 O5 -83.1(8)
C4 Rh1 P1 O5 -104.7(6)
C6 Rh1 P1 O5 -172.3(6)
C1 Rh1 P1 O5 165.8(8)
P2 Rh1 P1 O4 169.1(4)
C2 Rh1 P1 O4 -13(3)
C5 Rh1 P1 O4 -16.1(5)
C3 Rh1 P1 O4 39.2(8)
C4 Rh1 P1 O4 17.6(6)
C6 Rh1 P1 O4 -50.1(5)
C1 Rh1 P1 O4 -72.0(7)
O5 P1 O3 C13 -176.2(10)
O4 P1 O3 C13 79.2(10)
Rh1 P1 O3 C13 -42.4(11)
P1 O3 C13 C18 111.0(14)
P1 O3 C13 C14 -71.3(16)
C18 C13 C14 C15 -2(2)
O3 C13 C14 C15 -179.5(13)
C13 C14 C15 C16 1(2)
C14 C15 C16 C17 1(2)
C15 C16 C17 C18 -1(2)
C14 C13 C18 C17 1(3)
O3 C13 C18 C17 178.9(14)
C16 C17 C18 C13 0(3)
O3 P1 O4 C19 66.9(11)
O5 P1 O4 C19 -30.3(11)
Rh1 P1 O4 C19 -165.7(9)
P1 O4 C19 C20 -42.9(17)
P1 O4 C19 C24 135.8(11)
O4 C19 C20 C21 -179.7(12)
C24 C19 C20 C21 2(2)
C19 C20 C21 C22 -3(2)
C20 C21 C22 C23 2(2)
C21 C22 C23 C24 -1(2)
O4 C19 C24 C23 -179.2(13)
C20 C19 C24 C23 0(2)
C22 C23 C24 C19 0(2)
O3 P1 O5 C25 172.1(10)
O4 P1 O5 C25 -80.4(11)
Rh1 P1 O5 C25 44.1(11)
P1 O5 C25 C26 30(2)
P1 O5 C25 C30 -151.3(11)
C30 C25 C26 C27 1(2)
O5 C25 C26 C27 179.4(14)
C25 C26 C27 C28 -1(2)
C26 C27 C28 C29 -1(3)
C27 C28 C29 C30 3(3)
C26 C25 C30 C29 1(2)
O5 C25 C30 C29 -177.5(13)
C28 C29 C30 C25 -3(2)
P1 Rh1 P2 O8 -146.3(5)
C2 Rh1 P2 O8 34.0(6)
C5 Rh1 P2 O8 64(2)
C3 Rh1 P2 O8 0.9(7)
C4 Rh1 P2 O8 -16.8(9)
C6 Rh1 P2 O8 91.3(7)
C1 Rh1 P2 O8 69.3(6)
P1 Rh1 P2 O7 -20.0(5)
C2 Rh1 P2 O7 160.3(6)
C5 Rh1 P2 O7 -169(2)
C3 Rh1 P2 O7 127.2(6)
C4 Rh1 P2 O7 109.5(8)
C6 Rh1 P2 O7 -142.4(7)
C1 Rh1 P2 O7 -164.4(6)
P1 Rh1 P2 O6 98.6(4)
C2 Rh1 P2 O6 -81.1(6)
C5 Rh1 P2 O6 -51(2)
C3 Rh1 P2 O6 -114.3(6)
C4 Rh1 P2 O6 -132.0(8)
C6 Rh1 P2 O6 -23.9(7)
C1 Rh1 P2 O6 -45.8(6)
O8 P2 O6 C31 -0.6(12)
O7 P2 O6 C31 -108.9(12)
Rh1 P2 O6 C31 124.6(11)
P2 O6 C31 C32 -81.3(16)
P2 O6 C31 C36 99.5(15)
C36 C31 C32 C33 -1(2)
O6 C31 C32 C33 179.4(12)
C31 C32 C33 C34 4(2)
C32 C33 C34 C35 -3(2)
C33 C34 C35 C36 -1(2)
C32 C31 C36 C35 -2(2)
O6 C31 C36 C35 176.8(12)
C34 C35 C36 C31 4(2)
O8 P2 O7 C37 -54.8(12)
O6 P2 O7 C37 47.4(12)
Rh1 P2 O7 C37 173.7(10)
P2 O7 C37 C38 68.4(16)
P2 O7 C37 C42 -110.3(13)
C42 C37 C38 C39 -3(2)
O7 C37 C38 C39 178.4(12)
C37 C38 C39 C40 2(2)
C38 C39 C40 C41 -1(2)
C39 C40 C41 C42 -1(2)
C38 C37 C42 C41 2(2)
O7 C37 C42 C41 -179.6(11)
C40 C41 C42 C37 0(2)
O7 P2 O8 C43 -89.8(12)
O6 P2 O8 C43 165.8(11)
Rh1 P2 O8 C43 41.3(12)
P2 O8 C43 C48 -133.3(13)
P2 O8 C43 C44 43.5(19)
C48 C43 C44 C45 -1(2)
O8 C43 C44 C45 -177.4(13)
C43 C44 C45 C46 0(2)
C44 C45 C46 C47 0(3)
C45 C46 C47 C48 1(3)
C46 C47 C48 C43 -2(3)
C44 C43 C48 C47 2(2)
O8 C43 C48 C47 178.5(14)
